data_1530137
loop_
_publ_author_name
'Karpov, O.G.'
'Pobedimskaya, E.A.'
'Belov, N.V.'

_publ_section_title
;
 Crystal structure of a K, Ce silicate with a three-dimensional anion
 framework: K2 Ce Si6 O15
;
_journal_name_full Kristallografiya
_journal_page_first 382
_journal_page_last 384
_journal_volume 22
_journal_year 1977
_chemical_formula_sum 'Ce K2 O15 Si6'
_chemical_name_systematic 'K2 Ce Si6 O15'
_space_group_IT_number 15
_symmetry_space_group_name_Hall '-B 2b'
_symmetry_space_group_name_H-M 'B 1 1 2/b'
_cell_angle_alpha 90
_cell_angle_beta 90
_cell_angle_gamma 132.32
_cell_formula_units_Z 4
_cell_length_a 17.661
_cell_length_b 11.854
_cell_length_c 8.698
_cell_volume 1346.408
_citation_journal_id_ASTM KRISAJ
_cod_data_source_file Karpov_KRISAJ_1977_167.cif
_cod_data_source_block Ce1K2O15Si6
_cod_original_sg_symbol_Hall '-C 2yc (-x,z,y)'
_cod_original_formula_sum 'Ce1 K2 O15 Si6'
_cod_database_code 1530137

loop_
_symmetry_equiv_pos_as_xyz
x,y,z
-x,-y+1/2,z
-x,-y,-z
x,y-1/2,-z
x+1/2,y,z+1/2
-x+1/2,-y+1/2,z+1/2
-x+1/2,-y,-z+1/2
x+1/2,y-1/2,-z+1/2

loop_
_atom_site_label
_atom_site_type_symbol
_atom_site_fract_x
_atom_site_fract_y
_atom_site_fract_z
_atom_site_occupancy
_atom_site_U_iso_or_equiv
O2 O-2 0.4096 0.82 0.3491 1 0.0
O3 O-2 0.2571 0.8157 0.3364 1 0.0
O7 O-2 0.5 0.25 0.1056 1 0.0
K1 K+1 0.42072 0.34379 0.32364 1 0.0
O4 O-2 0.4047 0.9646 0.1263 1 0.0
Si3 Si+4 0.40442 0.08219 0.03174 1 0.0
Si2 Si+4 0.27491 0.92754 0.47083 1 0.0
Si1 Si+4 0.16424 0.18448 0.26193 1 0.0
O1 O-2 0.2641 0.6661 0.1304 1 0.0
Ce1 Ce+4 0 0.25 0.16637 1 0.0
O6 O-2 0.1074 0.9205 0.017 1 0.0
O8 O-2 0.4195 0.5822 0.1475 1 0.0
O5 O-2 0.202 0.9596 0.425 1 0.0
